data_8103586
loop_
_publ_author_name
'Ruescher, C.H.'
'Gesing, T.M.'
'Buhl, J.C.'

_publ_section_title
;
 Anomalous thermal expansion behaviour of Na8 (Al Si O4)6 (N O3)2 -
 sodalite: P4-3n to Pm3-n phase transition by untilting and contraction of
 T O4 units
;
_journal_name_full 'Zeitschrift fuer Kristallographie (149,1979-)'
_journal_page_first 332
_journal_page_last 344
_journal_volume 218
_journal_year 2003
_chemical_formula_sum 'Al6 N2 Na8 O24 Si6'
_chemical_name_systematic 'Na8 (Al Si O4)6 (N O3)2'
_space_group_IT_number 223
_symmetry_space_group_name_Hall '-P 4n 2 3'
_symmetry_space_group_name_H-M 'P m -3 n'
_cell_angle_alpha 90
_cell_angle_beta 90
_cell_angle_gamma 90
_cell_formula_units_Z 1
_cell_length_a 9.1494
_cell_length_b 9.1494
_cell_length_c 9.1494
_cell_volume 765.910
_citation_journal_id_ASTM ZEKRDZ
_cod_data_source_file Ruescher_ZEKRDZ_2003_88.cif
_cod_data_source_block Al6N2Na8O24Si6
_cod_original_cell_volume 765.9101
_cod_database_code 8103586

loop_
_symmetry_equiv_pos_as_xyz
x,y,z
-y+1/2,x+1/2,z+1/2
-x,-y,z
y+1/2,-x+1/2,z+1/2
x,-y,-z
y+1/2,x+1/2,-z+1/2
-x,y,-z
-y+1/2,-x+1/2,-z+1/2
z,x,y
-x+1/2,z+1/2,y+1/2
-z,-x,y
x+1/2,-z+1/2,y+1/2
z,-x,-y
x+1/2,z+1/2,-y+1/2
-z,x,-y
-x+1/2,-z+1/2,-y+1/2
y,z,x
y,-z,-x
z+1/2,y+1/2,-x+1/2
-y,z,-x
-z+1/2,-y+1/2,-x+1/2
-y,-z,x
z+1/2,-y+1/2,x+1/2
-z+1/2,y+1/2,x+1/2
-x,-y,-z
y-1/2,-x-1/2,-z-1/2
x,y,-z
-y-1/2,x-1/2,-z-1/2
-x,y,z
-y-1/2,-x-1/2,z-1/2
x,-y,z
y-1/2,x-1/2,z-1/2
-z,-x,-y
x-1/2,-z-1/2,-y-1/2
z,x,-y
-x-1/2,z-1/2,-y-1/2
-z,x,y
-x-1/2,-z-1/2,y-1/2
z,-x,y
x-1/2,z-1/2,y-1/2
-y,-z,-x
-y,z,x
-z-1/2,-y-1/2,x-1/2
y,-z,x
z-1/2,y-1/2,x-1/2
y,z,-x
-z-1/2,y-1/2,-x-1/2
z-1/2,-y-1/2,-x-1/2

loop_
_atom_site_label
_atom_site_type_symbol
_atom_site_fract_x
_atom_site_fract_y
_atom_site_fract_z
_atom_site_occupancy
_atom_site_U_iso_or_equiv
Al1 Al+3 0.25 0.5 0 1 0.0
Si1 Si+4 0.25 0 0.5 1 0.0
N1 N+5 0.5 0.5 0.5 1 0.0
Na1 Na+1 0.2169 0.2169 0.2169 0.5 0.0
O1 O-2 0.1433 0.1589 0.5 1 0.0
